data_7223184
loop_
_publ_author_name
'Aitipamula, Srinivasulu'
'Mapp, Lucy K.'
'Wong, Annie B. H.'
'Chow, Pui Shan'
'Tan, Reginald B. H.'

_publ_section_title
;
 Novel pharmaceutical cocrystals of triflusal: crystal engineering and
 physicochemical characterization
;
_journal_issue 48
_journal_name_full CrystEngComm
_journal_page_first 9323
_journal_paper_doi 10.1039/C5CE01756D
_journal_volume 17
_journal_year 2015
_chemical_formula_moiety 'C10 H7 F3 O4, C7 H7 N O'
_chemical_formula_sum 'C17 H14 F3 N O5'
_chemical_formula_weight 369.29
_chemical_melting_point 359.7
_chemical_name_systematic 'Triflusal-BA cocrystal'
_space_group_crystal_system monoclinic
_space_group_IT_number 14
_space_group_name_Hall '-P 2ybc'
_space_group_name_H-M_alt 'P 1 21/c 1'
_symmetry_space_group_name_Hall '-P 2ybc'
_symmetry_space_group_name_H-M 'P 1 21/c 1'
_atom_sites_solution_hydrogens mixed
_audit_creation_date 2015-07-24
_audit_creation_method
;
Olex2 1.2
(compiled 2015.01.26 svn.r3150 for OlexSys, GUI svn.r4998)
;
_audit_update_record
;
2015-08-31 deposited with the CCDC.
2015-11-09 downloaded from the CCDC.
;
_cell_angle_alpha 90
_cell_angle_beta 93.91(3)
_cell_angle_gamma 90
_cell_formula_units_Z 4
_cell_length_a 5.1765(10)
_cell_length_b 15.228(3)
_cell_length_c 21.041(4)
_cell_measurement_reflns_used 4684
_cell_measurement_temperature 110.1500
_cell_measurement_theta_max 31.0862
_cell_measurement_theta_min 2.3567
_cell_volume 1654.8(6)
_computing_cell_refinement 'CrystalClear (Rigaku Inc., 2008)'
_computing_data_collection 'CrystalClear (Rigaku Inc., 2008)'
_computing_data_reduction 'CrystalClear (Rigaku Inc., 2008)'
_computing_molecular_graphics 'Olex2 (Dolomanov et al., 2009)'
_computing_publication_material 'Olex2 (Dolomanov et al., 2009)'
_computing_structure_refinement 'ShelXL (Sheldrick, 2008)'
_computing_structure_solution
;
????
;
_diffrn_ambient_temperature 110.1500
_diffrn_detector_area_resol_mean 28.5714
_diffrn_measured_fraction_theta_full 0.994
_diffrn_measured_fraction_theta_max 0.994
_diffrn_measurement_details
;
scan:
    Number of images: 330
               Slice: -110.0000 - 55.0000
         Image width: 0.5000
            Exp time: 10.0000
       Rotation axis: Omega
               Omega: 0.0000
               Kappa: 0.0000
                 Phi: 270.0000
                 XTD: 45.0276
              2theta: -20.0759
scan:
    Number of images: 172
               Slice: -38.7500 - 47.2500
         Image width: 0.5000
            Exp time: 10.0000
       Rotation axis: Omega
               Omega: 0.0000
               Kappa: 70.0000
                 Phi: 270.0000
                 XTD: 45.0276
              2theta: -20.0759
scan:
    Number of images: 180
               Slice: -87.5000 - 2.5000
         Image width: 0.5000
            Exp time: 10.0000
       Rotation axis: Omega
               Omega: 0.0000
               Kappa: 0.0000
                 Phi: 0.0000
                 XTD: 45.0276
              2theta: -20.0759
;
_diffrn_measurement_device
;
Saturn70 (2x2 bin mode)
;
_diffrn_measurement_device_details
;
AFC12 (Right): Kappa 3 circle
;
_diffrn_measurement_device_type 'Rigaku Saturn 70 CCD area detector'
_diffrn_measurement_method '\w scans'
_diffrn_orient_matrix_type d*Trek
_diffrn_orient_matrix_UB_11 0.1137
_diffrn_orient_matrix_UB_12 -0.0850
_diffrn_orient_matrix_UB_13 -0.1317
_diffrn_orient_matrix_UB_21 0.0521
_diffrn_orient_matrix_UB_22 0.0315
_diffrn_orient_matrix_UB_23 0.0247
_diffrn_orient_matrix_UB_31 0.0096
_diffrn_orient_matrix_UB_32 -0.0376
_diffrn_orient_matrix_UB_33 0.0277
_diffrn_radiation_detector CCD
_diffrn_radiation_monochromator 'Graphite Monochromator'
_diffrn_radiation_type MoK\a
_diffrn_radiation_wavelength 0.71073
_diffrn_reflns_av_R_equivalents 0.0227
_diffrn_reflns_av_unetI/netI 0.0264
_diffrn_reflns_laue_measured_fraction_full 0.994
_diffrn_reflns_laue_measured_fraction_max 0.994
_diffrn_reflns_limit_h_max 6
_diffrn_reflns_limit_h_min -4
_diffrn_reflns_limit_k_max 14
_diffrn_reflns_limit_k_min -20
_diffrn_reflns_limit_l_max 27
_diffrn_reflns_limit_l_min -27
_diffrn_reflns_number 12960
_diffrn_reflns_point_group_measured_fraction_full 0.994
_diffrn_reflns_point_group_measured_fraction_max 0.994
_diffrn_reflns_theta_full 25.242
_diffrn_reflns_theta_max 28.282
_diffrn_reflns_theta_min 2.675
_diffrn_source 'Sealed Tube'
_diffrn_source_current 40.0000
_diffrn_source_power 2.0000
_diffrn_source_voltage 50.0000
_exptl_absorpt_coefficient_mu 0.131
_exptl_absorpt_correction_T_max 0.9718
_exptl_absorpt_correction_T_min 0.9447
_exptl_absorpt_correction_type multi-scan
_exptl_absorpt_process_details 'R. H. Blessing, Acta Cryst. 1995 A51, 33-38'
_exptl_crystal_colour colourless
_exptl_crystal_colour_primary colourless
_exptl_crystal_density_diffrn 1.482
_exptl_crystal_description needle
_exptl_crystal_F_000 760
_exptl_crystal_recrystallization_method 'Re-crystallisation from solvent: Tetrahydrofuran'
_exptl_crystal_size_max 0.44
_exptl_crystal_size_mid 0.22
_exptl_crystal_size_min 0.22
_refine_diff_density_max 0.246
_refine_diff_density_min -0.251
_refine_diff_density_rms 0.054
_refine_ls_extinction_method none
_refine_ls_goodness_of_fit_ref 1.179
_refine_ls_hydrogen_treatment mixed
_refine_ls_matrix_type full
_refine_ls_number_parameters 276
_refine_ls_number_reflns 4077
_refine_ls_number_restraints 0
_refine_ls_restrained_S_all 1.179
_refine_ls_R_factor_all 0.0720
_refine_ls_R_factor_gt 0.0651
_refine_ls_shift/su_max 0.000
_refine_ls_shift/su_mean 0.000
_refine_ls_structure_factor_coef Fsqd
_refine_ls_weighting_details 'w=1/[\s^2^(Fo^2^)+(0.0634P)^2^+0.7655P] where P=(Fo^2^+2Fc^2^)/3'
_refine_ls_weighting_scheme calc
_refine_ls_wR_factor_gt 0.1500
_refine_ls_wR_factor_ref 0.1552
_reflns_Friedel_coverage 0.000
_reflns_number_gt 3711
_reflns_number_total 4077
_reflns_threshold_expression 'I > 2\s(I)'
_cod_data_source_file c5ce01756d2.cif
_cod_data_source_block TRFL-BA
_cod_depositor_comments 'Adding full bibliography for 7223184--7223189.cif.'
_cod_original_cell_volume 1654.7(6)
_cod_database_code 7223184
_shelxl_version_number 2013-4
_shelx_space_group_comment
;
The symmetry employed for this shelxl refinement is uniquely defined
by the following loop, which should always be used as a source of
symmetry information in preference to the above space-group names.
They are only intended as comments.
;
_shelx_estimated_absorpt_t_max 0.972
_shelx_estimated_absorpt_t_min 0.945
_diffrn_number_total 4944
_olex2_refinement_description
;
1. Fixed Uiso
 At 1.2 times of:
  All C(H) groups
 At 1.5 times of:
  All C(H,H,H) groups
2. Others
 Sof(F2A)=Sof(F1A)=Sof(F3A)=1-FVAR(1)
 Sof(F3)=Sof(F1)=Sof(F2)=FVAR(1)
3.a Aromatic/amide H refined with riding coordinates:
 C8(H8), C6(H6), C5(H5), C13(H13), C15(H15), C16(H16), C17(H17), C14(H14)
3.b Idealised Me refined as rotating group:
 C1(H1A,H1B,H1C)
;
_olex2_submission_special_instructions 'No special instructions were received'

loop_
_space_group_symop_operation_xyz
'x, y, z'
'-x, y+1/2, -z+1/2'
'-x, -y, -z'
'x, -y-1/2, z-1/2'

loop_
_atom_site_label
_atom_site_type_symbol
_atom_site_fract_x
_atom_site_fract_y
_atom_site_fract_z
_atom_site_U_iso_or_equiv
_atom_site_adp_type
_atom_site_occupancy
_atom_site_site_symmetry_order
_atom_site_calc_flag
_atom_site_refinement_flags_posn
_atom_site_refinement_flags_occupancy
_atom_site_disorder_assembly
_atom_site_disorder_group
O4 O -0.0086(3) 0.36631(10) 0.39730(6) 0.0325(3) Uani 1 1 d . . . .
O2 O 0.3051(2) 0.28234(9) 0.48300(6) 0.0280(3) Uani 1 1 d . . . .
O3 O -0.3537(3) 0.43661(10) 0.42955(6) 0.0336(3) Uani 1 1 d . . . .
O1 O -0.0028(3) 0.18156(9) 0.45672(7) 0.0345(3) Uani 1 1 d . . . .
C4 C -0.0601(3) 0.37448(11) 0.50892(8) 0.0255(4) Uani 1 1 d . . . .
C9 C -0.1557(3) 0.39528(12) 0.44152(8) 0.0258(4) Uani 1 1 d . . . .
C8 C 0.2255(3) 0.30665(12) 0.59076(9) 0.0282(4) Uani 1 1 d . . . .
H8 H 0.3695 0.2700 0.6025 0.034 Uiso 1 1 calc R . . .
C6 C -0.1224(4) 0.40052(12) 0.62049(9) 0.0303(4) Uani 1 1 d . . . .
H6 H -0.2150 0.4280 0.6525 0.036 Uiso 1 1 calc R . . .
F3 F 0.2383(9) 0.2522(2) 0.71958(13) 0.0554(13) Uani 0.789(14) 1 d . P A 1
C3 C 0.1495(3) 0.32051(12) 0.52703(8) 0.0259(4) Uani 1 1 d . . . .
C2 C 0.1997(3) 0.21512(12) 0.44639(8) 0.0280(4) Uani 1 1 d . . . .
C5 C -0.1964(4) 0.41338(12) 0.55664(9) 0.0289(4) Uani 1 1 d . . . .
H5 H -0.3423 0.4493 0.5451 0.035 Uiso 1 1 calc R . . .
C7 C 0.0885(4) 0.34702(12) 0.63727(8) 0.0283(4) Uani 1 1 d . . . .
F1 F -0.0050(6) 0.3571(4) 0.74534(11) 0.0698(18) Uani 0.789(14) 1 d . P A 1
F2 F 0.3800(8) 0.3817(2) 0.72370(11) 0.0558(14) Uani 0.789(14) 1 d . P A 1
C10 C 0.1755(4) 0.33375(13) 0.70634(9) 0.0329(4) Uani 1 1 d . . . .
C1 C 0.3724(4) 0.19144(15) 0.39526(10) 0.0365(4) Uani 1 1 d . . . .
H1A H 0.3184 0.1348 0.3766 0.055 Uiso 1 1 calc GR . . .
H1B H 0.5514 0.1871 0.4134 0.055 Uiso 1 1 calc GR . . .
H1C H 0.3610 0.2368 0.3621 0.055 Uiso 1 1 calc GR . . .
O11 O 0.8471(2) 0.40992(9) 0.28220(6) 0.0312(3) Uani 1 1 d . . . .
N11 N 0.4219(3) 0.42085(11) 0.29820(8) 0.0290(3) Uani 1 1 d . . . .
C12 C 0.5552(3) 0.42262(12) 0.19051(8) 0.0263(4) Uani 1 1 d . . . .
C11 C 0.6173(3) 0.41753(12) 0.26059(8) 0.0258(4) Uani 1 1 d . . . .
C13 C 0.7164(4) 0.38007(14) 0.15042(9) 0.0332(4) Uani 1 1 d . . . .
H13 H 0.8651 0.3497 0.1679 0.040 Uiso 1 1 calc R . . .
C15 C 0.4482(5) 0.42783(15) 0.05964(10) 0.0427(5) Uani 1 1 d . . . .
H15 H 0.4101 0.4291 0.0148 0.051 Uiso 1 1 calc R . . .
C16 C 0.2900(4) 0.47220(15) 0.09899(10) 0.0407(5) Uani 1 1 d . . . .
H16 H 0.1456 0.5045 0.0812 0.049 Uiso 1 1 calc R . . .
C17 C 0.3418(4) 0.46969(13) 0.16466(9) 0.0336(4) Uani 1 1 d . . . .
H17 H 0.2324 0.4999 0.1918 0.040 Uiso 1 1 calc R . . .
C14 C 0.6616(5) 0.38154(15) 0.08468(10) 0.0415(5) Uani 1 1 d . . . .
H14 H 0.7696 0.3511 0.0573 0.050 Uiso 1 1 calc R . . .
H11A H 0.254(5) 0.4212(15) 0.2811(11) 0.038(6) Uiso 1 1 d . . . .
H11B H 0.457(5) 0.4209(17) 0.3396(14) 0.047(7) Uiso 1 1 d . . . .
H4 H -0.084(6) 0.384(2) 0.3573(16) 0.065(9) Uiso 1 1 d . . . .
F2A F 0.4370(19) 0.321(2) 0.7164(5) 0.103(11) Uani 0.211(14) 1 d . P A 2
F1A F 0.140(5) 0.3966(7) 0.7432(5) 0.082(9) Uani 0.211(14) 1 d . P A 2
F3A F 0.077(6) 0.2656(16) 0.7319(6) 0.111(12) Uani 0.211(14) 1 d . P A 2

loop_
_atom_site_aniso_label
_atom_site_aniso_U_11
_atom_site_aniso_U_22
_atom_site_aniso_U_33
_atom_site_aniso_U_23
_atom_site_aniso_U_13
_atom_site_aniso_U_12
O4 0.0305(7) 0.0439(8) 0.0233(6) 0.0044(5) 0.0039(5) 0.0107(6)
O2 0.0251(6) 0.0338(7) 0.0252(6) -0.0032(5) 0.0022(5) 0.0030(5)
O3 0.0299(7) 0.0437(8) 0.0269(7) 0.0006(6) 0.0000(5) 0.0096(6)
O1 0.0350(7) 0.0369(7) 0.0317(7) -0.0031(6) 0.0020(6) -0.0021(6)
C4 0.0261(8) 0.0268(8) 0.0235(8) -0.0004(6) 0.0013(6) -0.0005(7)
C9 0.0248(8) 0.0277(8) 0.0248(8) 0.0003(6) 0.0008(6) -0.0002(7)
C8 0.0278(9) 0.0295(9) 0.0269(9) 0.0001(7) -0.0004(7) 0.0027(7)
C6 0.0334(9) 0.0314(9) 0.0263(9) -0.0018(7) 0.0035(7) 0.0030(7)
F3 0.104(3) 0.0279(12) 0.0315(11) 0.0029(8) -0.0177(13) 0.0075(14)
C3 0.0238(8) 0.0280(8) 0.0259(8) -0.0018(7) 0.0028(6) -0.0007(7)
C2 0.0281(9) 0.0321(9) 0.0233(8) 0.0011(7) -0.0018(7) 0.0052(7)
C5 0.0301(9) 0.0287(9) 0.0281(9) -0.0005(7) 0.0029(7) 0.0018(7)
C7 0.0335(9) 0.0287(9) 0.0226(8) 0.0000(7) 0.0016(7) -0.0010(7)
F1 0.0577(16) 0.128(5) 0.0246(9) 0.0083(14) 0.0099(9) 0.038(2)
F2 0.069(3) 0.0600(19) 0.0352(11) 0.0038(11) -0.0172(12) -0.0268(16)
C10 0.0387(10) 0.0339(10) 0.0259(9) -0.0011(7) -0.0002(7) 0.0031(8)
C1 0.0373(10) 0.0440(11) 0.0285(9) -0.0053(8) 0.0037(8) 0.0084(9)
O11 0.0226(6) 0.0462(8) 0.0246(6) 0.0031(5) 0.0012(5) 0.0033(5)
N11 0.0234(8) 0.0422(9) 0.0216(7) -0.0011(6) 0.0023(6) 0.0023(6)
C12 0.0255(8) 0.0303(9) 0.0233(8) 0.0015(6) 0.0020(6) -0.0050(7)
C11 0.0235(8) 0.0284(9) 0.0256(8) 0.0007(6) 0.0026(6) -0.0009(7)
C13 0.0333(10) 0.0399(10) 0.0270(9) -0.0019(7) 0.0056(7) -0.0056(8)
C15 0.0580(13) 0.0438(12) 0.0254(9) 0.0047(8) -0.0039(9) -0.0248(10)
C16 0.0426(11) 0.0441(11) 0.0338(10) 0.0111(9) -0.0103(9) -0.0117(9)
C17 0.0331(10) 0.0362(10) 0.0307(10) 0.0046(8) -0.0020(7) -0.0033(8)
C14 0.0527(13) 0.0465(12) 0.0264(10) -0.0051(8) 0.0105(9) -0.0158(10)
F2A 0.046(5) 0.22(3) 0.039(5) 0.014(8) -0.005(3) 0.022(9)
F1A 0.16(3) 0.050(5) 0.030(4) -0.012(4) -0.017(8) 0.037(8)
F3A 0.19(2) 0.099(15) 0.039(6) 0.034(7) -0.034(10) -0.104(17)

loop_
_atom_type_symbol
_atom_type_description
_atom_type_scat_dispersion_real
_atom_type_scat_dispersion_imag
_atom_type_scat_source
C C 0.0033 0.0016 'International Tables Vol C Tables 4.2.6.8 and 6.1.1.4'
H H 0.0000 0.0000 'International Tables Vol C Tables 4.2.6.8 and 6.1.1.4'
N N 0.0061 0.0033 'International Tables Vol C Tables 4.2.6.8 and 6.1.1.4'
O O 0.0106 0.0060 'International Tables Vol C Tables 4.2.6.8 and 6.1.1.4'
F F 0.0171 0.0103 'International Tables Vol C Tables 4.2.6.8 and 6.1.1.4'

loop_
_geom_angle_atom_site_label_1
_geom_angle_atom_site_label_2
_geom_angle_atom_site_label_3
_geom_angle
C9 O4 H4 107.8(19)
C2 O2 C3 117.29(14)
C3 C4 C9 125.62(16)
C3 C4 C5 118.38(16)
C5 C4 C9 116.00(16)
O4 C9 C4 115.24(15)
O3 C9 O4 123.18(16)
O3 C9 C4 121.58(16)
C3 C8 H8 120.4
C3 C8 C7 119.22(17)
C7 C8 H8 120.4
C5 C6 H6 120.3
C5 C6 C7 119.35(18)
C7 C6 H6 120.3
C4 C3 O2 122.55(16)
C8 C3 O2 116.09(15)
C8 C3 C4 121.22(17)
O2 C2 C1 110.57(16)
O1 C2 O2 122.36(17)
O1 C2 C1 127.06(18)
C4 C5 H5 119.4
C6 C5 C4 121.12(17)
C6 C5 H5 119.4
C8 C7 C10 119.13(17)
C6 C7 C8 120.69(17)
C6 C7 C10 120.16(17)
F3 C10 C7 112.74(19)
F3 C10 F1 107.3(2)
F3 C10 F2 106.5(2)
F1 C10 C7 112.48(18)
F2 C10 C7 112.04(18)
F2 C10 F1 105.4(3)
F2A C10 C7 113.3(4)
F1A C10 C7 116.7(4)
F1A C10 F2A 101.2(9)
F1A C10 F3A 106.2(10)
F3A C10 C7 114.2(5)
F3A C10 F2A 103.7(11)
C2 C1 H1A 109.5
C2 C1 H1B 109.5
C2 C1 H1C 109.5
H1A C1 H1B 109.5
H1A C1 H1C 109.5
H1B C1 H1C 109.5
C11 N11 H11A 120.4(15)
C11 N11 H11B 118.6(17)
H11A N11 H11B 121(2)
C13 C12 C11 118.68(16)
C13 C12 C17 119.74(17)
C17 C12 C11 121.58(17)
O11 C11 N11 122.13(17)
O11 C11 C12 120.03(16)
N11 C11 C12 117.83(16)
C12 C13 H13 119.8
C12 C13 C14 120.4(2)
C14 C13 H13 119.8
C16 C15 H15 119.6
C16 C15 C14 120.79(19)
C14 C15 H15 119.6
C15 C16 H16 120.0
C15 C16 C17 120.1(2)
C17 C16 H16 120.0
C12 C17 H17 120.2
C16 C17 C12 119.7(2)
C16 C17 H17 120.2
C13 C14 H14 120.4
C15 C14 C13 119.3(2)
C15 C14 H14 120.4

loop_
_geom_bond_atom_site_label_1
_geom_bond_atom_site_label_2
_geom_bond_distance
O4 C9 1.318(2)
O4 H4 0.95(3)
O2 C3 1.395(2)
O2 C2 1.371(2)
O3 C9 1.214(2)
O1 C2 1.200(2)
C4 C9 1.504(2)
C4 C3 1.393(2)
C4 C5 1.398(3)
C8 H8 0.9500
C8 C3 1.388(2)
C8 C7 1.390(3)
C6 H6 0.9500
C6 C5 1.386(3)
C6 C7 1.388(3)
F3 C10 1.308(3)
C2 C1 1.489(3)
C5 H5 0.9500
C7 C10 1.505(3)
F1 C10 1.333(3)
F2 C10 1.317(3)
C10 F2A 1.370(10)
C10 F1A 1.253(9)
C10 F3A 1.290(10)
C1 H1A 0.9800
C1 H1B 0.9800
C1 H1C 0.9800
O11 C11 1.250(2)
N11 C11 1.327(2)
N11 H11A 0.92(2)
N11 H11B 0.88(3)
C12 C11 1.490(2)
C12 C13 1.387(3)
C12 C17 1.396(3)
C13 H13 0.9500
C13 C14 1.393(3)
C15 H15 0.9500
C15 C16 1.380(3)
C15 C14 1.384(3)
C16 H16 0.9500
C16 C17 1.390(3)
C17 H17 0.9500
C14 H14 0.9500

loop_
_geom_hbond_atom_site_label_D
_geom_hbond_atom_site_label_H
_geom_hbond_atom_site_label_A
_geom_hbond_distance_DH
_geom_hbond_distance_HA
_geom_hbond_distance_DA
_geom_hbond_angle_DHA
_geom_hbond_site_symmetry_A
N11 H11A O11 0.92(2) 2.11(2) 2.976(2) 156(2) 1_455
N11 H11B O3 0.88(3) 2.08(3) 2.934(2) 162(2) 1_655
O4 H4 O11 0.95(3) 1.64(3) 2.5723(19) 167(3) 1_455

loop_
_geom_torsion_atom_site_label_1
_geom_torsion_atom_site_label_2
_geom_torsion_atom_site_label_3
_geom_torsion_atom_site_label_4
_geom_torsion
C9 C4 C3 O2 3.3(3)
C9 C4 C3 C8 178.82(17)
C9 C4 C5 C6 -178.55(17)
C8 C7 C10 F3 -43.0(3)
C8 C7 C10 F1 -164.5(4)
C8 C7 C10 F2 77.0(3)
C8 C7 C10 F2A 30.4(16)
C8 C7 C10 F1A 147.4(15)
C8 C7 C10 F3A -88.1(19)
C6 C7 C10 F3 138.4(3)
C6 C7 C10 F1 17.0(4)
C6 C7 C10 F2 -101.5(3)
C6 C7 C10 F2A -148.2(16)
C6 C7 C10 F1A -31.2(15)
C6 C7 C10 F3A 93.4(19)
C3 O2 C2 O1 -9.9(2)
C3 O2 C2 C1 170.93(15)
C3 C4 C9 O4 -7.3(3)
C3 C4 C9 O3 173.33(18)
C3 C4 C5 C6 1.5(3)
C3 C8 C7 C6 0.1(3)
C3 C8 C7 C10 -178.45(17)
C2 O2 C3 C4 -71.9(2)
C2 O2 C3 C8 112.33(18)
C5 C4 C9 O4 172.71(16)
C5 C4 C9 O3 -6.7(3)
C5 C4 C3 O2 -176.74(16)
C5 C4 C3 C8 -1.2(3)
C5 C6 C7 C8 0.1(3)
C5 C6 C7 C10 178.69(18)
C7 C8 C3 O2 176.24(16)
C7 C8 C3 C4 0.4(3)
C7 C6 C5 C4 -1.0(3)
C12 C13 C14 C15 1.6(3)
C11 C12 C13 C14 178.49(18)
C11 C12 C17 C16 -179.55(17)
C13 C12 C11 O11 29.8(3)
C13 C12 C11 N11 -149.87(18)
C13 C12 C17 C16 1.1(3)
C15 C16 C17 C12 0.4(3)
C16 C15 C14 C13 -0.1(3)
C17 C12 C11 O11 -149.57(18)
C17 C12 C11 N11 30.8(3)
C17 C12 C13 C14 -2.2(3)
C14 C15 C16 C17 -1.0(3)
